data_7027092
loop_
_publ_author_name
'Hodge, Philip'
'James, Si\^an C.'
'Norman, Nicholas C.'
'Orpen, A. Guy'

_publ_section_title
;
 Neutral and anionic aryloxy halides of bismuth(III)
;
_journal_issue 23
_journal_name_full 'Journal of the Chemical Society, Dalton Transactions'
_journal_page_first 4049
_journal_paper_doi 10.1039/a806647g
_journal_year 1998
_chemical_formula_structural '[Bi2 Cl4 (thf)2 (O -2,4,6-Me3 C6 H2)2]'
_chemical_formula_sum 'C13 H19 Bi Cl2 O2'
_chemical_formula_weight 487.16
_chemical_name_systematic
; 
 Tetrachloro bis-2,4,6-trimethylphenoxy bis tetrahydrofuran dibismuthate
;
_space_group_IT_number 15
_symmetry_cell_setting monoclinic
_symmetry_space_group_name_Hall '-C 2yc'
_symmetry_space_group_name_H-M 'C 1 2/c 1'
_atom_sites_solution_hydrogens geom
_atom_sites_solution_primary direct
_atom_sites_solution_secondary difmap
_audit_creation_method SHELXL
_cell_angle_alpha 90.00
_cell_angle_beta 95.58(3)
_cell_angle_gamma 90.00
_cell_formula_units_Z 8
_cell_length_a 15.769(3)
_cell_length_b 13.743(3)
_cell_length_c 14.405(3)
_cell_measurement_reflns_used 235
_cell_measurement_temperature 173(2)
_cell_measurement_theta_max 22.550
_cell_measurement_theta_min 14.450
_cell_volume 3107.0(11)
_computing_cell_refinement 'SAINT (Siemens, 1995b)'
_computing_data_collection 'SMART (Siemens, 1995b)'
_computing_data_reduction 'SAINT (Siemens, 1995b)'
_computing_molecular_graphics 'SHELXTL (Siemens, 1995a)'
_computing_publication_material 'SHELXTL (Siemens, 1995a)'
_computing_structure_refinement 'SHELXTL (Siemens, 1995a)'
_computing_structure_solution 'SHELXTL (Siemens, 1995a)'
_diffrn_ambient_temperature 173(2)
_diffrn_measurement_device 'Siemens SMART Area Detector'
_diffrn_measurement_method '\w rotation with narrow frames'
_diffrn_radiation_monochromator graphite
_diffrn_radiation_source 'fine-focus sealed tube'
_diffrn_radiation_type MoK\a
_diffrn_radiation_wavelength 0.71073
_diffrn_reflns_av_R_equivalents 0.0283
_diffrn_reflns_av_sigmaI/netI 0.0357
_diffrn_reflns_limit_h_max 20
_diffrn_reflns_limit_h_min -19
_diffrn_reflns_limit_k_max 17
_diffrn_reflns_limit_k_min -11
_diffrn_reflns_limit_l_max 18
_diffrn_reflns_limit_l_min -15
_diffrn_reflns_number 9560
_diffrn_reflns_theta_max 27.48
_diffrn_reflns_theta_min 1.97
_diffrn_standards_decay_% none
_exptl_absorpt_coefficient_mu 11.685
_exptl_absorpt_correction_T_max 0.491504
_exptl_absorpt_correction_T_min 0.293096
_exptl_absorpt_correction_type Sadabs
_exptl_crystal_colour orange
_exptl_crystal_density_diffrn 2.083
_exptl_crystal_density_meas ?
_exptl_crystal_description needle
_exptl_crystal_F_000 1840
_exptl_crystal_size_max 0.4
_exptl_crystal_size_mid 0.2
_exptl_crystal_size_min 0.15
_refine_diff_density_max 1.370
_refine_diff_density_min -0.588
_refine_diff_density_rms 0.127
_refine_ls_extinction_coef 0.00018(2)
_refine_ls_extinction_expression Fc^*^=kFc[1+0.001xFc^2^\l^3^/sin(2\q)]^-1/4^
_refine_ls_extinction_method SHELXL
_refine_ls_goodness_of_fit_all 1.035
_refine_ls_goodness_of_fit_obs 1.086
_refine_ls_hydrogen_treatment 'see text'
_refine_ls_matrix_type full
_refine_ls_number_parameters 164
_refine_ls_number_reflns 3549
_refine_ls_number_restraints 0
_refine_ls_restrained_S_all 1.035
_refine_ls_restrained_S_obs 1.086
_refine_ls_R_factor_all 0.0365
_refine_ls_R_factor_obs 0.0241
_refine_ls_shift/esd_max -0.008
_refine_ls_shift/esd_mean 0.001
_refine_ls_structure_factor_coef Fsqd
_refine_ls_weighting_details 'w=1/[\s^2^(Fo^2^)+(0.0201P)^2^+0.0000P] where P=(Fo^2^+2Fc^2^)/3'
_refine_ls_weighting_scheme calc
_refine_ls_wR_factor_all 0.0496
_refine_ls_wR_factor_obs 0.0466
_reflns_number_observed 2874
_reflns_number_total 3549
_reflns_observed_criterion >2sigma(I)
_cod_data_source_file 806647Gsup1.cif
_cod_data_source_block 2
_cod_depositor_comments
;
The following automatic conversions were performed:

'_exptl_crystal_density_meas' value 'not measured' was changed to '?'
- the value is perceived as not measured.

Automatic conversion script
Id: cif_fix_values 3008 2015-01-20 13:52:24Z robertas 

The following automatic conversions were performed:

'_refine_ls_weighting_scheme' value 'calc
w=1/[\s^2^(Fo^2^)+(0.0201P)^2^+0.0000P] where P=(Fo^2^+2Fc^2^)/3' was
changed to 'calc'. New tag '_refine_ls_weighting_details' was
created. The value of the new tag was set to
'w=1/[\s^2^(Fo^2^)+(0.0201P)^2^+0.0000P] where P=(Fo^2^+2Fc^2^)/3'.

Automatic conversion script
Id: cif_fix_values 3143 2015-03-26 13:38:13Z robertas 
;
_cod_original_sg_symbol_H-M C2/c
_cod_database_code 7027092

loop_
_symmetry_equiv_pos_as_xyz
'x, y, z'
'-x, y, -z+1/2'
'x+1/2, y+1/2, z'
'-x+1/2, y+1/2, -z+1/2'
'-x, -y, -z'
'x, -y, z-1/2'
'-x+1/2, -y+1/2, -z'
'x+1/2, -y+1/2, z-1/2'

loop_
_atom_site_aniso_label
_atom_site_aniso_U_11
_atom_site_aniso_U_22
_atom_site_aniso_U_33
_atom_site_aniso_U_23
_atom_site_aniso_U_13
_atom_site_aniso_U_12
Bi1 0.01516(8) 0.02976(10) 0.02294(9) -0.00513(9) 0.00102(5) 0.00034(8)
Cl1 0.0343(6) 0.0344(7) 0.0423(7) 0.0010(6) 0.0057(5) -0.0103(5)
Cl2 0.0368(6) 0.0413(8) 0.0303(6) -0.0059(6) -0.0090(5) 0.0088(6)
O1 0.0150(13) 0.033(2) 0.0246(14) 0.0021(15) 0.0032(10) 0.0011(14)
O2 0.019(2) 0.061(3) 0.069(2) -0.019(2) 0.003(2) 0.002(2)
C1 0.017(2) 0.031(3) 0.019(2) 0.001(2) 0.0004(15) -0.001(2)
C2 0.025(2) 0.037(3) 0.020(2) 0.001(2) -0.004(2) -0.002(2)
C3 0.023(2) 0.045(3) 0.037(3) 0.001(2) 0.001(2) -0.011(2)
C4 0.020(2) 0.064(4) 0.027(2) -0.001(2) -0.001(2) -0.002(2)
C5 0.024(2) 0.052(4) 0.023(2) 0.000(2) -0.003(2) 0.016(2)
C6 0.022(2) 0.041(3) 0.020(2) 0.002(2) -0.001(2) 0.004(2)
C7 0.034(3) 0.033(3) 0.038(3) 0.007(2) 0.000(2) 0.010(2)
C8 0.019(2) 0.081(5) 0.053(3) -0.004(3) -0.002(2) 0.003(3)
C9 0.031(3) 0.033(3) 0.046(3) 0.001(2) -0.007(2) -0.006(2)
C10 0.028(3) 0.062(4) 0.051(3) -0.019(3) 0.003(2) 0.008(3)
C11 0.027(3) 0.097(6) 0.101(5) -0.056(5) -0.001(3) 0.003(3)
C12 0.029(3) 0.082(5) 0.095(5) 0.037(4) 0.012(3) 0.001(3)
C13 0.027(2) 0.064(4) 0.043(3) 0.002(3) 0.007(2) -0.010(3)

loop_
_atom_site_label
_atom_site_type_symbol
_atom_site_fract_x
_atom_site_fract_y
_atom_site_fract_z
_atom_site_U_iso_or_equiv
_atom_site_thermal_displace_type
_atom_site_occupancy
_atom_site_calc_flag
_atom_site_refinement_flags
Bi1 Bi 0.039840(9) 0.605366(13) 0.125886(10) 0.02268(6) Uani 1 d .
Cl1 Cl 0.05564(7) 0.78319(9) 0.12736(8) 0.0369(3) Uani 1 d .
Cl2 Cl -0.05004(7) 0.61559(10) -0.03244(8) 0.0369(3) Uani 1 d .
O1 O -0.0741(2) 0.6075(2) 0.2012(2) 0.0240(6) Uani 1 d .
O2 O 0.2002(2) 0.6155(3) 0.0796(3) 0.0496(10) Uani 1 d .
C1 C -0.1595(2) 0.5948(3) 0.1711(3) 0.0222(9) Uani 1 d .
C2 C -0.1940(3) 0.5019(4) 0.1783(3) 0.0276(10) Uani 1 d .
C3 C -0.2824(3) 0.4916(4) 0.1589(3) 0.0355(12) Uani 1 d .
H3A H -0.3072(3) 0.4291(4) 0.1644(3) 0.043 Uiso 1 calc R
C4 C -0.3351(3) 0.5697(4) 0.1319(3) 0.0374(13) Uani 1 d .
C5 C -0.2977(3) 0.6589(4) 0.1211(3) 0.0332(12) Uani 1 d .
H5A H -0.3328(3) 0.7120(4) 0.0994(3) 0.040 Uiso 1 calc R
C6 C -0.2100(3) 0.6750(4) 0.1407(3) 0.0280(10) Uani 1 d .
C7 C -0.1728(3) 0.7738(4) 0.1302(3) 0.0349(12) Uani 1 d .
H7A H -0.1110(3) 0.7713(4) 0.1468(3) 0.052 Uiso 1 calc R
H7B H -0.1984(3) 0.8196(4) 0.1716(3) 0.052 Uiso 1 calc R
H7C H -0.1844(3) 0.7955(4) 0.0654(3) 0.052 Uiso 1 calc R
C8 C -0.4313(3) 0.5571(5) 0.1151(4) 0.052(2) Uani 1 d .
H8A H -0.4462(3) 0.4891(5) 0.1261(4) 0.077 Uiso 1 calc R
H8B H -0.4506(3) 0.5749(5) 0.0506(4) 0.077 Uiso 1 calc R
H8C H -0.4592(3) 0.5992(5) 0.1579(4) 0.077 Uiso 1 calc R
C9 C -0.1392(3) 0.4153(3) 0.2047(3) 0.0374(12) Uani 1 d .
H9A H -0.1751(3) 0.3571(3) 0.2061(3) 0.056 Uiso 1 calc R
H9B H -0.1088(3) 0.4257(3) 0.2665(3) 0.056 Uiso 1 calc R
H9C H -0.0980(3) 0.4063(3) 0.1588(3) 0.056 Uiso 1 calc R
C10 C 0.2442(3) 0.5237(5) 0.0814(4) 0.0471(15) Uani 1 d .
H10A H 0.2319(3) 0.4897(5) 0.0210(4) 0.057 Uiso 1 calc R
H10B H 0.2254(3) 0.4817(5) 0.1314(4) 0.057 Uiso 1 calc R
C11 C 0.3388(3) 0.5446(6) 0.0995(5) 0.076(2) Uani 1 d .
H11A H 0.3625(3) 0.5153(6) 0.1592(5) 0.091 Uiso 1 calc R
H11B H 0.3699(3) 0.5182(6) 0.0486(5) 0.091 Uiso 1 calc R
C12 C 0.3454(3) 0.6505(5) 0.1031(5) 0.068(2) Uani 1 d .
H12A H 0.3652(3) 0.6758(5) 0.0446(5) 0.082 Uiso 1 calc R
H12B H 0.3866(3) 0.6708(5) 0.1559(5) 0.082 Uiso 1 calc R
C13 C 0.2583(3) 0.6892(5) 0.1158(4) 0.0443(14) Uani 1 d .
H13A H 0.2522(3) 0.7011(5) 0.1826(4) 0.053 Uiso 1 calc R
H13B H 0.2477(3) 0.7509(5) 0.0810(4) 0.053 Uiso 1 calc R

loop_
_atom_type_symbol
_atom_type_description
_atom_type_scat_dispersion_real
_atom_type_scat_dispersion_imag
_atom_type_scat_source
C C 0.0033 0.0016 'International Tables Vol C Tables 4.2.6.8 and 6.1.1.4'
H H 0.0000 0.0000 'International Tables Vol C Tables 4.2.6.8 and 6.1.1.4'
O O 0.0106 0.0060 'International Tables Vol C Tables 4.2.6.8 and 6.1.1.4'
Cl Cl 0.1484 0.1585 'International Tables Vol C Tables 4.2.6.8 and 6.1.1.4'
Bi Bi -4.1077 10.2566 'International Tables Vol C Tables 4.2.6.8 and 6.1.1.4'

loop_
_geom_angle_atom_site_label_1
_geom_angle_atom_site_label_2
_geom_angle_atom_site_label_3
_geom_angle
_geom_angle_site_symmetry_1
_geom_angle_site_symmetry_3
O1 Bi1 Cl1 93.99(9) . .
O1 Bi1 O1 67.25(11) . 2
Cl1 Bi1 O1 88.14(8) . 2
O1 Bi1 Cl2 91.77(8) . .
Cl1 Bi1 Cl2 90.00(4) . .
O1 Bi1 Cl2 158.73(7) 2 .
O1 Bi1 O2 164.30(11) . .
Cl1 Bi1 O2 81.55(9) . .
O1 Bi1 O2 97.45(10) 2 .
Cl2 Bi1 O2 103.22(9) . .
O1 Bi1 Cl2 106.69(8) . 5_565
Cl1 Bi1 Cl2 154.34(4) . 5_565
O1 Bi1 Cl2 113.56(7) 2 5_565
Cl2 Bi1 Cl2 74.65(4) . 5_565
O2 Bi1 Cl2 82.14(9) . 5_565
C1 O1 Bi1 131.6(2) . .
C1 O1 Bi1 114.8(2) . 2
Bi1 O1 Bi1 112.73(11) . 2
C13 O2 C10 108.9(4) . .
C13 O2 Bi1 122.2(3) . .
C10 O2 Bi1 114.5(3) . .
O1 C1 C2 117.8(4) . .
O1 C1 C6 120.2(4) . .
C2 C1 C6 121.9(4) . .
C1 C2 C3 117.7(4) . .
C1 C2 C9 121.8(4) . .
C3 C2 C9 120.5(4) . .
C4 C3 C2 122.2(5) . .
C5 C4 C3 118.0(4) . .
C5 C4 C8 121.0(5) . .
C3 C4 C8 121.0(5) . .
C4 C5 C6 122.9(5) . .
C5 C6 C1 117.2(5) . .
C5 C6 C7 120.8(4) . .
C1 C6 C7 121.9(4) . .
O2 C10 C11 107.6(5) . .
C12 C11 C10 105.1(5) . .
C11 C12 C13 107.1(5) . .
O2 C13 C12 105.5(5) . .

loop_
_geom_bond_atom_site_label_1
_geom_bond_atom_site_label_2
_geom_bond_distance
_geom_bond_site_symmetry_2
Bi1 O1 2.187(3) .
Bi1 Cl1 2.4563(13) .
Bi1 O1 2.497(3) 2
Bi1 Cl2 2.5695(13) .
Bi1 O2 2.680(3) .
Bi1 Cl2 3.3317(14) 5_565
O1 C1 1.386(4) .
O1 Bi1 2.497(3) 2
O2 C13 1.429(6) .
O2 C10 1.439(6) .
C1 C2 1.396(6) .
C1 C6 1.404(6) .
C2 C3 1.402(6) .
C2 C9 1.497(6) .
C3 C4 1.390(7) .
C4 C5 1.375(7) .
C4 C8 1.524(6) .
C5 C6 1.402(6) .
C6 C7 1.494(7) .
C10 C11 1.516(7) .
C11 C12 1.460(9) .
C12 C13 1.501(7) .
